data_7019383
loop_
_publ_author_name
'Sun, Ya-Guang'
'Xiong, Gang'
'Guo, Mei-Yan'
'Ding, Fu'
'Wang, Shu-Ju'
'Smet, Philippe F.'
'Poelman, Dirk'
'Gao, En-Jun'
'Verpoort, Francis'

_publ_section_title
;
 Hydrothermal synthesis, crystal structure and properties of Ni(ii)-4f
 complexes based on 1H-benzimidazole-5,6-dicarboxylic acid.
;
_journal_issue 25
_journal_name_full 'Dalton transactions (Cambridge, England : 2003)'
_journal_page_first 7670
_journal_page_last 7680
_journal_paper_doi 10.1039/c2dt30277b
_journal_volume 41
_journal_year 2012
_chemical_formula_sum 'C18 H24 Ho2 N4 Ni O24 S2'
_chemical_formula_weight 1133.10
_chemical_name_systematic
;
?
;
_space_group_IT_number 15
_symmetry_cell_setting monoclinic
_symmetry_space_group_name_Hall '-C 2yc'
_symmetry_space_group_name_H-M 'C 1 2/c 1'
_atom_sites_solution_hydrogens geom
_atom_sites_solution_primary direct
_atom_sites_solution_secondary difmap
_audit_creation_method SHELXL-97
_cell_angle_alpha 90.00
_cell_angle_beta 102.904(2)
_cell_angle_gamma 90.00
_cell_formula_units_Z 4
_cell_length_a 22.488(2)
_cell_length_b 8.6668(9)
_cell_length_c 15.4291(16)
_cell_measurement_temperature 293(2)
_cell_measurement_theta_max 25.01
_cell_measurement_theta_min 3.55
_cell_volume 2931.2(5)
_computing_structure_refinement 'SHELXL-97 (Sheldrick, 1997)'
_computing_structure_solution 'SHELXS-97 (Sheldrick, 1990)'
_diffrn_ambient_temperature 293(2)
_diffrn_detector_area_resol_mean 0
_diffrn_measured_fraction_theta_full 0.997
_diffrn_measured_fraction_theta_max 0.997
_diffrn_measurement_device_type 'rigaku saturn'
_diffrn_measurement_method '\w scans'
_diffrn_radiation_monochromator confocal
_diffrn_radiation_source 'rotating anode'
_diffrn_radiation_type MoK\a
_diffrn_radiation_wavelength 0.71073
_diffrn_reflns_av_R_equivalents 0.0634
_diffrn_reflns_av_sigmaI/netI 0.0559
_diffrn_reflns_limit_h_max 26
_diffrn_reflns_limit_h_min -26
_diffrn_reflns_limit_k_max 10
_diffrn_reflns_limit_k_min -10
_diffrn_reflns_limit_l_max 18
_diffrn_reflns_limit_l_min -18
_diffrn_reflns_number 9252
_diffrn_reflns_theta_full 25.01
_diffrn_reflns_theta_max 25.01
_diffrn_reflns_theta_min 3.55
_diffrn_standards_decay_% 0
_diffrn_standards_interval_count 0
_diffrn_standards_interval_time 0
_diffrn_standards_number 0
_exptl_absorpt_coefficient_mu 6.238
_exptl_absorpt_correction_T_max 0.3684
_exptl_absorpt_correction_T_min 0.3684
_exptl_absorpt_correction_type multi-scan
_exptl_absorpt_process_details SADABS
_exptl_crystal_colour green
_exptl_crystal_density_diffrn 2.568
_exptl_crystal_density_method 'not measured'
_exptl_crystal_description block
_exptl_crystal_F_000 2184
_exptl_crystal_size_max 0.20
_exptl_crystal_size_mid 0.20
_exptl_crystal_size_min 0.20
_refine_diff_density_max 0.805
_refine_diff_density_min -0.799
_refine_diff_density_rms 0.170
_refine_ls_extinction_method none
_refine_ls_goodness_of_fit_ref 1.123
_refine_ls_hydrogen_treatment none
_refine_ls_matrix_type full
_refine_ls_number_parameters 232
_refine_ls_number_reflns 2588
_refine_ls_number_restraints 0
_refine_ls_restrained_S_all 1.123
_refine_ls_R_factor_all 0.0590
_refine_ls_R_factor_gt 0.0429
_refine_ls_shift/su_max 0.002
_refine_ls_shift/su_mean 0.000
_refine_ls_structure_factor_coef Fsqd
_refine_ls_weighting_details 'calc w=1/[\s^2^(Fo^2^)+(0.0202P)^2^+15.3083P] where P=(Fo^2^+2Fc^2^)/3'
_refine_ls_weighting_scheme calc
_refine_ls_wR_factor_gt 0.0694
_refine_ls_wR_factor_ref 0.0735
_reflns_number_gt 2180
_reflns_number_total 2588
_reflns_threshold_expression >2sigma(I)
_cod_data_source_file c2dt30277b.txt
_cod_data_source_block 7
_cod_original_sg_symbol_H-M C2/c
_cod_database_code 7019383

loop_
_symmetry_equiv_pos_as_xyz
'x, y, z'
'-x, y, -z+1/2'
'x+1/2, y+1/2, z'
'-x+1/2, y+1/2, -z+1/2'
'-x, -y, -z'
'x, -y, z-1/2'
'-x+1/2, -y+1/2, -z'
'x+1/2, -y+1/2, z-1/2'

loop_
_atom_site_label
_atom_site_type_symbol
_atom_site_fract_x
_atom_site_fract_y
_atom_site_fract_z
_atom_site_U_iso_or_equiv
_atom_site_adp_type
_atom_site_occupancy
_atom_site_symmetry_multiplicity
_atom_site_calc_flag
_atom_site_refinement_flags
Ho1 Ho 0.752589(16) 0.36047(4) 0.11703(2) 0.01632(12) Uani 1 1 d .
Ni1 Ni 1.0000 0.29276(17) 0.7500 0.0243(3) Uani 1 2 d S
C1 C 0.9304(4) 0.2825(9) 0.3826(5) 0.0230(18) Uani 1 1 d .
H1 H 0.9382 0.2290 0.3340 0.028 Uiso 1 1 calc R
C2 C 0.8812(3) 0.3795(8) 0.3730(5) 0.0188(17) Uani 1 1 d .
C3 C 0.8689(3) 0.4578(8) 0.4479(4) 0.0172(17) Uani 1 1 d .
C4 C 0.9052(4) 0.4341(9) 0.5316(5) 0.0228(18) Uani 1 1 d .
H4 H 0.8965 0.4838 0.5807 0.027 Uiso 1 1 calc R
C5 C 0.9551(3) 0.3350(9) 0.5416(5) 0.0212(17) Uani 1 1 d .
C6 C 0.9683(4) 0.2660(8) 0.4659(5) 0.0224(18) Uani 1 1 d .
C7 C 1.0376(4) 0.2039(10) 0.5844(5) 0.033(2) Uani 1 1 d .
H7 H 1.0726 0.1608 0.6197 0.040 Uiso 1 1 calc R
C8 C 0.8369(4) 0.3847(8) 0.2847(5) 0.0214(18) Uani 1 1 d .
C9 C 0.8221(3) 0.5771(9) 0.4362(5) 0.0194(17) Uani 1 1 d .
N1 N 1.0206(3) 0.1845(8) 0.4963(4) 0.0288(17) Uani 1 1 d .
H1A H 1.0395 0.1300 0.4644 0.035 Uiso 1 1 calc R
N2 N 0.9990(3) 0.2912(7) 0.6158(4) 0.0280(16) Uani 1 1 d .
O1 O 0.7867(2) 0.3187(6) 0.2762(3) 0.0284(13) Uani 1 1 d .
O2 O 0.8528(3) 0.4416(7) 0.2180(3) 0.0412(17) Uani 1 1 d .
O3 O 0.8101(2) 0.6519(6) 0.3640(3) 0.0281(13) Uani 1 1 d .
O4 O 0.7959(2) 0.6123(6) 0.4989(3) 0.0236(13) Uani 1 1 d .
O5 O 0.8192(3) 0.1526(6) 0.1354(3) 0.0327(14) Uani 1 1 d .
O6 O 0.8341(2) 0.0770(6) -0.0091(3) 0.0242(13) Uani 1 1 d .
O7 O 0.8323(3) -0.1112(6) 0.1038(4) 0.0411(16) Uani 1 1 d .
O8 O 0.9158(2) 0.0622(7) 0.1181(4) 0.0361(15) Uani 1 1 d .
O9 O 0.7585(3) 0.6325(6) 0.1073(5) 0.0523(18) Uani 1 1 d .
H9A H 0.7813 0.6832 0.1490 0.063 Uiso 1 1 d R
H9B H 0.7380 0.6794 0.0620 0.063 Uiso 1 1 d R
O10 O 0.6820(3) 0.4711(6) 0.1982(4) 0.0382(15) Uani 1 1 d .
H10A H 0.6940 0.4929 0.2530 0.046 Uiso 1 1 d R
H10B H 0.6452 0.4880 0.1717 0.046 Uiso 1 1 d R
O11 O 1.0000 0.5337(10) 0.7500 0.054(3) Uani 1 2 d S
H11A H 0.9665 0.5828 0.7415 0.065 Uiso 0.50 1 d PR
H11B H 1.0335 0.5828 0.7585 0.065 Uiso 0.50 1 d PR
O12 O 0.9068(3) 0.2822(6) 0.7265(3) 0.0322(14) Uani 1 1 d .
H12A H 0.8860 0.3648 0.7212 0.039 Uiso 1 1 d R
H12B H 0.8890 0.1951 0.7220 0.039 Uiso 1 1 d R
O13 O 1.0000 0.0569(9) 0.7500 0.051(3) Uani 1 2 d S
H13B H 0.9728 -0.0076 0.7256 0.061 Uiso 1 1 d R
S1 S 0.85008(9) 0.0447(2) 0.08651(12) 0.0190(4) Uani 1 1 d .

loop_
_atom_site_aniso_label
_atom_site_aniso_U_11
_atom_site_aniso_U_22
_atom_site_aniso_U_33
_atom_site_aniso_U_23
_atom_site_aniso_U_13
_atom_site_aniso_U_12
Ho1 0.01807(19) 0.01875(18) 0.01128(18) 0.00067(17) 0.00146(13) -0.00082(18)
Ni1 0.0265(8) 0.0234(8) 0.0195(8) 0.000 -0.0023(7) 0.000
C1 0.033(5) 0.022(4) 0.015(4) 0.000(3) 0.007(4) 0.007(4)
C2 0.020(4) 0.018(4) 0.018(4) 0.002(3) 0.001(3) 0.000(3)
C3 0.020(4) 0.021(4) 0.011(4) 0.000(3) 0.004(3) 0.002(3)
C4 0.030(5) 0.024(4) 0.016(4) -0.002(4) 0.006(4) 0.003(4)
C5 0.020(4) 0.023(4) 0.019(4) -0.001(4) 0.002(3) 0.003(3)
C6 0.024(5) 0.014(4) 0.029(5) 0.004(4) 0.006(4) 0.005(3)
C7 0.025(5) 0.047(6) 0.024(5) 0.000(4) -0.002(4) 0.010(4)
C8 0.036(5) 0.009(4) 0.018(4) 0.000(3) 0.006(4) 0.004(4)
C9 0.018(4) 0.029(4) 0.009(4) -0.004(3) -0.001(3) -0.006(3)
N1 0.029(4) 0.035(4) 0.021(4) -0.001(3) 0.004(3) 0.019(3)
N2 0.028(4) 0.031(4) 0.019(4) 0.003(3) -0.007(3) 0.009(3)
O1 0.027(3) 0.040(4) 0.016(3) -0.006(3) -0.001(2) -0.004(3)
O2 0.061(4) 0.047(4) 0.012(3) 0.004(3) 0.002(3) -0.026(4)
O3 0.035(3) 0.026(3) 0.020(3) 0.003(3) 0.001(2) 0.011(3)
O4 0.022(3) 0.031(3) 0.020(3) -0.009(2) 0.008(2) 0.002(2)
O5 0.042(4) 0.036(3) 0.016(3) 0.001(3) -0.002(3) 0.022(3)
O6 0.025(3) 0.034(3) 0.012(3) 0.006(2) -0.001(2) 0.006(3)
O7 0.050(4) 0.025(4) 0.045(4) 0.010(3) 0.002(3) -0.010(3)
O8 0.018(3) 0.061(4) 0.027(3) 0.017(3) -0.001(3) -0.003(3)
O9 0.046(4) 0.022(3) 0.090(6) -0.006(4) 0.017(4) -0.001(3)
O10 0.042(4) 0.047(4) 0.025(3) -0.003(3) 0.005(3) 0.015(3)
O11 0.086(8) 0.029(5) 0.055(6) 0.000 0.034(6) 0.000
O12 0.034(4) 0.026(3) 0.033(3) -0.001(3) -0.001(3) 0.004(3)
O13 0.057(6) 0.019(5) 0.055(6) 0.000 -0.033(5) 0.000
S1 0.0184(10) 0.0220(11) 0.0153(10) 0.0047(8) 0.0013(8) 0.0012(8)

loop_
_atom_type_symbol
_atom_type_description
_atom_type_scat_dispersion_real
_atom_type_scat_dispersion_imag
_atom_type_scat_source
C C 0.0033 0.0016 'International Tables Vol C Tables 4.2.6.8 and 6.1.1.4'
H H 0.0000 0.0000 'International Tables Vol C Tables 4.2.6.8 and 6.1.1.4'
O O 0.0106 0.0060 'International Tables Vol C Tables 4.2.6.8 and 6.1.1.4'
S S 0.1246 0.1234 'International Tables Vol C Tables 4.2.6.8 and 6.1.1.4'
N N 0.0061 0.0033 'International Tables Vol C Tables 4.2.6.8 and 6.1.1.4'
Ni Ni 0.3393 1.1124 'International Tables Vol C Tables 4.2.6.8 and 6.1.1.4'
Ho Ho -0.2175 4.6783 'International Tables Vol C Tables 4.2.6.8 and 6.1.1.4'

loop_
_geom_angle_atom_site_label_1
_geom_angle_atom_site_label_2
_geom_angle_atom_site_label_3
_geom_angle
_geom_angle_site_symmetry_1
_geom_angle_site_symmetry_3
O4 Ho1 O5 78.29(18) 6_565 .
O4 Ho1 O6 80.90(17) 6_565 7_655
O5 Ho1 O6 133.08(18) . 7_655
O4 Ho1 O3 123.98(18) 6_565 4_645
O5 Ho1 O3 77.1(2) . 4_645
O6 Ho1 O3 80.72(18) 7_655 4_645
O4 Ho1 O9 78.7(2) 6_565 .
O5 Ho1 O9 137.5(2) . .
O6 Ho1 O9 76.9(2) 7_655 .
O3 Ho1 O9 144.8(2) 4_645 .
O4 Ho1 O10 145.38(18) 6_565 .
O5 Ho1 O10 136.26(18) . .
O6 Ho1 O10 74.78(18) 7_655 .
O3 Ho1 O10 76.11(19) 4_645 .
O9 Ho1 O10 72.1(2) . .
O4 Ho1 O1 137.19(18) 6_565 .
O5 Ho1 O1 73.23(17) . .
O6 Ho1 O1 141.50(18) 7_655 .
O3 Ho1 O1 79.76(18) 4_645 .
O9 Ho1 O1 101.7(2) . .
O10 Ho1 O1 68.47(19) . .
O4 Ho1 O2 89.00(18) 6_565 .
O5 Ho1 O2 71.3(2) . .
O6 Ho1 O2 149.58(19) 7_655 .
O3 Ho1 O2 127.72(18) 4_645 .
O9 Ho1 O2 73.0(2) . .
O10 Ho1 O2 99.6(2) . .
O1 Ho1 O2 51.96(17) . .
O4 Ho1 O4 75.35(17) 6_565 4_645
O5 Ho1 O4 68.71(17) . 4_645
O6 Ho1 O4 65.50(16) 7_655 4_645
O3 Ho1 O4 48.89(15) 4_645 4_645
O9 Ho1 O4 136.9(2) . 4_645
O10 Ho1 O4 114.73(17) . 4_645
O1 Ho1 O4 120.74(16) . 4_645
O2 Ho1 O4 139.18(18) . 4_645
O4 Ho1 C9 100.45(19) 6_565 4_645
O5 Ho1 C9 72.7(2) . 4_645
O6 Ho1 C9 70.42(19) 7_655 4_645
O3 Ho1 C9 23.85(17) 4_645 4_645
O9 Ho1 C9 146.9(2) . 4_645
O10 Ho1 C9 94.3(2) . 4_645
O1 Ho1 C9 100.77(18) . 4_645
O2 Ho1 C9 139.93(19) . 4_645
O4 Ho1 C9 25.12(15) 4_645 4_645
O13 Ni1 O12 87.43(16) . .
O13 Ni1 O12 87.43(16) . 2_756
O12 Ni1 O12 174.9(3) . 2_756
O13 Ni1 N2 89.63(18) . .
O12 Ni1 N2 92.3(2) . .
O12 Ni1 N2 87.6(2) 2_756 .
O13 Ni1 N2 89.63(18) . 2_756
O12 Ni1 N2 87.6(2) . 2_756
O12 Ni1 N2 92.3(2) 2_756 2_756
N2 Ni1 N2 179.3(4) . 2_756
O13 Ni1 O11 180.000(3) . .
O12 Ni1 O11 92.57(16) . .
O12 Ni1 O11 92.57(16) 2_756 .
N2 Ni1 O11 90.37(18) . .
N2 Ni1 O11 90.37(19) 2_756 .
C2 C1 C6 118.6(7) . .
C2 C1 H1 120.7 . .
C6 C1 H1 120.7 . .
C1 C2 C3 120.3(7) . .
C1 C2 C8 118.3(6) . .
C3 C2 C8 121.0(6) . .
C4 C3 C2 120.6(7) . .
C4 C3 C9 118.8(6) . .
C2 C3 C9 120.3(6) . .
C3 C4 C5 119.3(7) . .
C3 C4 H4 120.4 . .
C5 C4 H4 120.4 . .
N2 C5 C4 131.9(7) . .
N2 C5 C6 109.1(7) . .
C4 C5 C6 119.0(7) . .
N1 C6 C1 132.8(7) . .
N1 C6 C5 105.1(7) . .
C1 C6 C5 122.1(7) . .
N2 C7 N1 112.5(7) . .
N2 C7 H7 123.8 . .
N1 C7 H7 123.8 . .
O1 C8 O2 120.5(7) . .
O1 C8 C2 119.1(6) . .
O2 C8 C2 120.0(7) . .
O3 C9 O4 120.1(7) . .
O3 C9 C3 118.6(6) . .
O4 C9 C3 121.2(7) . .
O3 C9 Ho1 48.7(4) . 4_655
O4 C9 Ho1 71.7(4) . 4_655
C3 C9 Ho1 164.6(5) . 4_655
C7 N1 C6 108.3(7) . .
C7 N1 H1A 125.9 . .
C6 N1 H1A 125.9 . .
C7 N2 C5 105.0(6) . .
C7 N2 Ni1 120.6(5) . .
C5 N2 Ni1 132.2(5) . .
C8 O1 Ho1 96.5(4) . .
C8 O2 Ho1 91.0(5) . .
C9 O3 Ho1 107.5(4) . 4_655
C9 O4 Ho1 171.8(5) . 6_566
C9 O4 Ho1 83.2(4) . 4_655
Ho1 O4 Ho1 104.65(17) 6_566 4_655
S1 O5 Ho1 143.0(3) . .
S1 O6 Ho1 138.0(3) . 7_655
Ho1 O9 H9A 120.0 . .
Ho1 O9 H9B 120.0 . .
H9A O9 H9B 120.0 . .
Ho1 O10 H10A 120.1 . .
Ho1 O10 H10B 119.9 . .
H10A O10 H10B 120.0 . .
Ni1 O11 H11A 120.0 . .
Ni1 O11 H11B 120.0 . .
H11A O11 H11B 120.0 . .
Ni1 O12 H12A 120.0 . .
Ni1 O12 H12B 120.0 . .
H12A O12 H12B 120.0 . .
Ni1 O13 H13B 131.0 . .
O7 S1 O8 109.6(4) . .
O7 S1 O6 110.3(3) . .
O8 S1 O6 108.6(3) . .
O7 S1 O5 108.5(4) . .
O8 S1 O5 108.8(4) . .
O6 S1 O5 110.9(3) . .

loop_
_geom_bond_atom_site_label_1
_geom_bond_atom_site_label_2
_geom_bond_distance
_geom_bond_site_symmetry_2
Ho1 O4 2.263(4) 6_565
Ho1 O5 2.319(5) .
Ho1 O6 2.328(5) 7_655
Ho1 O3 2.350(5) 4_645
Ho1 O9 2.368(6) .
Ho1 O10 2.428(5) .
Ho1 O1 2.431(5) .
Ho1 O2 2.537(6) .
Ho1 O4 2.854(5) 4_645
Ho1 C9 2.985(8) 4_645
Ni1 O13 2.044(8) .
Ni1 O12 2.048(6) .
Ni1 O12 2.048(6) 2_756
Ni1 N2 2.066(6) .
Ni1 N2 2.066(6) 2_756
Ni1 O11 2.088(8) .
C1 C2 1.371(10) .
C1 C6 1.382(10) .
C1 H1 0.9300 .
C2 C3 1.420(9) .
C2 C8 1.498(10) .
C3 C4 1.380(10) .
C3 C9 1.458(10) .
C4 C5 1.394(10) .
C4 H4 0.9300 .
C5 N2 1.386(9) .
C5 C6 1.402(10) .
C6 N1 1.363(9) .
C7 N2 1.321(10) .
C7 N1 1.338(10) .
C7 H7 0.9300 .
C8 O1 1.246(9) .
C8 O2 1.263(8) .
C9 O3 1.265(8) .
C9 O4 1.276(8) .
C9 Ho1 2.985(8) 4_655
N1 H1A 0.8600 .
O3 Ho1 2.350(5) 4_655
O4 Ho1 2.263(4) 6_566
O4 Ho1 2.854(5) 4_655
O5 S1 1.470(5) .
O6 S1 1.465(5) .
O6 Ho1 2.328(5) 7_655
O7 S1 1.451(5) .
O8 S1 1.457(5) .
O9 H9A 0.8499 .
O9 H9B 0.8500 .
O10 H10A 0.8500 .
O10 H10B 0.8500 .
O11 H11A 0.8500 .
O11 H11B 0.8500 .
O12 H12A 0.8500 .
O12 H12B 0.8499 .
O13 H13B 0.8511 .

loop_
_geom_torsion_atom_site_label_1
_geom_torsion_atom_site_label_2
_geom_torsion_atom_site_label_3
_geom_torsion_atom_site_label_4
_geom_torsion
_geom_torsion_site_symmetry_1
_geom_torsion_site_symmetry_4
C6 C1 C2 C3 -1.6(11) . .
C6 C1 C2 C8 -173.9(7) . .
C1 C2 C3 C4 -1.8(11) . .
C8 C2 C3 C4 170.3(7) . .
C1 C2 C3 C9 171.2(7) . .
C8 C2 C3 C9 -16.7(10) . .
C2 C3 C4 C5 1.4(11) . .
C9 C3 C4 C5 -171.7(7) . .
C3 C4 C5 N2 179.2(8) . .
C3 C4 C5 C6 2.2(11) . .
C2 C1 C6 N1 -177.7(8) . .
C2 C1 C6 C5 5.3(11) . .
N2 C5 C6 N1 -1.1(8) . .
C4 C5 C6 N1 176.6(7) . .
N2 C5 C6 C1 176.6(7) . .
C4 C5 C6 C1 -5.7(11) . .
C1 C2 C8 O1 104.3(8) . .
C3 C2 C8 O1 -68.0(9) . .
C1 C2 C8 O2 -68.6(10) . .
C3 C2 C8 O2 119.2(8) . .
C4 C3 C9 O3 145.6(7) . .
C2 C3 C9 O3 -27.5(10) . .
C4 C3 C9 O4 -30.5(11) . .
C2 C3 C9 O4 156.3(7) . .
C4 C3 C9 Ho1 113.9(18) . 4_655
C2 C3 C9 Ho1 -59(2) . 4_655
N2 C7 N1 C6 1.4(10) . .
C1 C6 N1 C7 -177.5(9) . .
C5 C6 N1 C7 -0.1(9) . .
N1 C7 N2 C5 -2.0(10) . .
N1 C7 N2 Ni1 163.2(6) . .
C4 C5 N2 C7 -175.4(9) . .
C6 C5 N2 C7 1.9(9) . .
C4 C5 N2 Ni1 21.8(13) . .
C6 C5 N2 Ni1 -160.9(6) . .
O13 Ni1 N2 C7 -48.6(6) . .
O12 Ni1 N2 C7 -136.0(7) . .
O12 Ni1 N2 C7 38.9(7) 2_756 .
N2 Ni1 N2 C7 -48.6(7) 2_756 .
O11 Ni1 N2 C7 131.4(6) . .
O13 Ni1 N2 C5 112.0(7) . .
O12 Ni1 N2 C5 24.6(7) . .
O12 Ni1 N2 C5 -160.5(7) 2_756 .
N2 Ni1 N2 C5 112.0(7) 2_756 .
O11 Ni1 N2 C5 -68.0(7) . .
O2 C8 O1 Ho1 -1.3(8) . .
C2 C8 O1 Ho1 -174.1(5) . .
O4 Ho1 O1 C8 29.4(6) 6_565 .
O5 Ho1 O1 C8 79.8(4) . .
O6 Ho1 O1 C8 -140.1(4) 7_655 .
O3 Ho1 O1 C8 159.2(5) 4_645 .
O9 Ho1 O1 C8 -56.6(5) . .
O10 Ho1 O1 C8 -121.8(5) . .
O2 Ho1 O1 C8 0.7(4) . .
O4 Ho1 O1 C8 131.4(4) 4_645 .
C9 Ho1 O1 C8 147.9(4) 4_645 .
O1 C8 O2 Ho1 1.2(7) . .
C2 C8 O2 Ho1 174.0(6) . .
O4 Ho1 O2 C8 -161.6(5) 6_565 .
O5 Ho1 O2 C8 -83.7(5) . .
O6 Ho1 O2 C8 128.4(4) 7_655 .
O3 Ho1 O2 C8 -27.8(5) 4_645 .
O9 Ho1 O2 C8 119.8(5) . .
O10 Ho1 O2 C8 52.1(5) . .
O1 Ho1 O2 C8 -0.7(4) . .
O4 Ho1 O2 C8 -95.7(5) 4_645 .
C9 Ho1 O2 C8 -56.5(6) 4_645 .
O4 C9 O3 Ho1 6.9(8) . 4_655
C3 C9 O3 Ho1 -169.3(5) . 4_655
O3 C9 O4 Ho1 157(3) . 6_566
C3 C9 O4 Ho1 -27(4) . 6_566
Ho1 C9 O4 Ho1 163(3) 4_655 6_566
O3 C9 O4 Ho1 -5.4(6) . 4_655
C3 C9 O4 Ho1 170.7(7) . 4_655
O4 Ho1 O5 S1 -27.6(6) 6_565 .
O6 Ho1 O5 S1 37.9(7) 7_655 .
O3 Ho1 O5 S1 101.7(6) 4_645 .
O9 Ho1 O5 S1 -86.2(7) . .
O10 Ho1 O5 S1 155.1(5) . .
O1 Ho1 O5 S1 -175.3(7) . .
O2 Ho1 O5 S1 -120.6(6) . .
O4 Ho1 O5 S1 51.1(6) 4_645 .
C9 Ho1 O5 S1 77.4(6) 4_645 .
Ho1 O6 S1 O7 78.0(5) 7_655 .
Ho1 O6 S1 O8 -161.8(5) 7_655 .
Ho1 O6 S1 O5 -42.2(6) 7_655 .
Ho1 O5 S1 O7 -121.2(6) . .
Ho1 O5 S1 O8 119.6(6) . .
Ho1 O5 S1 O6 0.1(7) . .
